data_4312981
loop_
_publ_author_name
'Anastassiya V. Makarycheva-Mikhailova'
'Nadezhda A. Bokach'
'Vadim Yu. Kukushkin'
'Paul F. Kelly'
'Liam M. Gilby'
'Maxim L. Kuznetsov'
'Kathryn E. Holmes'
'Matti Haukka'
'Jonathan Parr'
'Julia M. Stonehouse'
'Mark R. J. Elsegood'
'Armando J. L. Pombeiro'

_publ_section_title
;
 Platinum(IV)-Mediated Nitrile-Sulfimide Coupling: A Route to
 Heterodiazadienes
;
_journal_name_full 'Inorganic Chemistry'
_journal_page_first 301
_journal_page_last 311
_journal_paper_doi 10.1021/ic025960w
_journal_volume 42
_journal_year 2003
_chemical_formula_sum 'C20 H18 Cl2 N2 Pt S2'
_chemical_formula_weight 616.47
_chemical_name_systematic
;
 ?
;
_space_group_IT_number 14
_symmetry_cell_setting monoclinic
_symmetry_space_group_name_Hall '-P 2yn'
_symmetry_space_group_name_H-M 'P 1 21/n 1'
_atom_sites_solution_hydrogens 'geom except NH coords freely refined'
_atom_sites_solution_primary direct
_atom_sites_solution_secondary difmap
_audit_creation_method SHELXL-97
_cell_angle_alpha 90.00
_cell_angle_beta 100.347(2)
_cell_angle_gamma 90.00
_cell_formula_units_Z 4
_cell_length_a 9.4631(5)
_cell_length_b 17.7135(9)
_cell_length_c 12.4772(7)
_cell_measurement_reflns_used 6122
_cell_measurement_temperature 150(2)
_cell_measurement_theta_max 28.38
_cell_measurement_theta_min 2.47
_cell_volume 2057.47(19)
_computing_cell_refinement 'Bruker SAINT'
_computing_data_collection 'Bruker SMART'
_computing_data_reduction 'Bruker SAINT'
_computing_molecular_graphics 'Bruker SHELXTL'
_computing_publication_material 'Bruker SHELXTL and local programs'
_computing_structure_refinement 'Bruker SHELXTL'
_computing_structure_solution 'Bruker SHELXTL'
_diffrn_ambient_temperature 150(2)
_diffrn_measured_fraction_theta_full 1.000
_diffrn_measured_fraction_theta_max 1.000
_diffrn_measurement_device_type 'Bruker SMART 1000 CCD diffractometer'
_diffrn_measurement_method '\w rotation with narrow frames'
_diffrn_radiation_monochromator graphite
_diffrn_radiation_source 'sealed tube'
_diffrn_radiation_type MoK\a
_diffrn_radiation_wavelength 0.71073
_diffrn_reflns_av_R_equivalents 0.0340
_diffrn_reflns_av_sigmaI/netI 0.0306
_diffrn_reflns_limit_h_max 11
_diffrn_reflns_limit_h_min -11
_diffrn_reflns_limit_k_max 21
_diffrn_reflns_limit_k_min -21
_diffrn_reflns_limit_l_max 14
_diffrn_reflns_limit_l_min -14
_diffrn_reflns_number 14800
_diffrn_reflns_theta_full 25.00
_diffrn_reflns_theta_max 25.00
_diffrn_reflns_theta_min 2.02
_diffrn_standards_decay_% 0
_diffrn_standards_number 0
_exptl_absorpt_coefficient_mu 7.291
_exptl_absorpt_correction_T_max 0.669
_exptl_absorpt_correction_T_min 0.451
_exptl_absorpt_correction_type multi-scan
_exptl_crystal_colour yellow
_exptl_crystal_density_diffrn 1.990
_exptl_crystal_density_method 'not measured'
_exptl_crystal_description block
_exptl_crystal_F_000 1184
_exptl_crystal_size_max 0.13
_exptl_crystal_size_mid 0.12
_exptl_crystal_size_min 0.06
_refine_diff_density_max 1.056
_refine_diff_density_min -0.631
_refine_diff_density_rms 0.120
_refine_ls_extinction_method none
_refine_ls_goodness_of_fit_ref 1.105
_refine_ls_hydrogen_treatment mixed
_refine_ls_matrix_type full
_refine_ls_number_parameters 248
_refine_ls_number_reflns 3618
_refine_ls_number_restraints 0
_refine_ls_restrained_S_all 1.105
_refine_ls_R_factor_all 0.0386
_refine_ls_R_factor_gt 0.0242
_refine_ls_shift/su_max 0.002
_refine_ls_shift/su_mean 0.000
_refine_ls_structure_factor_coef Fsqd
_refine_ls_weighting_details 'calc w=1/[\s^2^(Fo^2^)+(0.0134P)^2^+4.1194P] where P=(Fo^2^+2Fc^2^)/3'
_refine_ls_weighting_scheme calc
_refine_ls_wR_factor_gt 0.0447
_refine_ls_wR_factor_ref 0.0505
_reflns_number_gt 2973
_reflns_number_total 3618
_reflns_threshold_expression I>2\s(I)
_cod_data_source_file ic025960w-2_s2_4.cif
_cod_data_source_block structure_8
_cod_database_code 4312981

loop_
_symmetry_equiv_pos_as_xyz
'x, y, z'
'-x+1/2, y+1/2, -z+1/2'
'-x, -y, -z'
'x-1/2, -y-1/2, z-1/2'

loop_
_atom_site_label
_atom_site_type_symbol
_atom_site_fract_x
_atom_site_fract_y
_atom_site_fract_z
_atom_site_U_iso_or_equiv
_atom_site_adp_type
_atom_site_occupancy
_atom_site_symmetry_multiplicity
_atom_site_calc_flag
_atom_site_refinement_flags
_atom_site_disorder_assembly
_atom_site_disorder_group
Pt1 Pt 0.00253(2) 0.240735(10) 0.678819(15) 0.02406(7) Uani 1 1 d . . .
Cl1 Cl -0.17360(14) 0.17329(7) 0.56353(11) 0.0325(3) Uani 1 1 d . . .
Cl2 Cl 0.02857(15) 0.14705(9) 0.80609(13) 0.0504(4) Uani 1 1 d . . .
S1 S 0.25739(13) 0.25804(7) 0.51476(9) 0.0270(3) Uani 1 1 d . . .
C1 C 0.2774(5) 0.1656(3) 0.4630(4) 0.0262(11) Uani 1 1 d . . .
C2 C 0.1724(5) 0.1109(3) 0.4669(4) 0.0327(13) Uani 1 1 d . . .
H2 H 0.0875 0.1234 0.4937 0.039 Uiso 1 1 calc R . .
C3 C 0.1925(6) 0.0388(3) 0.4316(4) 0.0368(13) Uani 1 1 d . . .
H3 H 0.1201 0.0018 0.4327 0.044 Uiso 1 1 calc R . .
C4 C 0.3173(6) 0.0196(3) 0.3945(4) 0.0390(14) Uani 1 1 d . . .
H4 H 0.3307 -0.0304 0.3707 0.047 Uiso 1 1 calc R . .
C5 C 0.4218(6) 0.0736(3) 0.3925(4) 0.0396(14) Uani 1 1 d . . .
H5 H 0.5083 0.0603 0.3685 0.048 Uiso 1 1 calc R . .
C6 C 0.4018(6) 0.1468(3) 0.4250(4) 0.0347(13) Uani 1 1 d . . .
H6 H 0.4730 0.1841 0.4214 0.042 Uiso 1 1 calc R . .
S2 S -0.00758(13) 0.34293(6) 0.58112(9) 0.0217(3) Uani 1 1 d . . .
C7 C 0.1206(5) 0.2956(3) 0.4131(4) 0.0239(11) Uani 1 1 d . . .
C8 C 0.1280(6) 0.2895(3) 0.3029(4) 0.0305(12) Uani 1 1 d . . .
H8 H 0.2052 0.2625 0.2816 0.037 Uiso 1 1 calc R . .
C9 C 0.0255(5) 0.3218(3) 0.2245(4) 0.0321(13) Uani 1 1 d . . .
H9 H 0.0334 0.3175 0.1499 0.039 Uiso 1 1 calc R . .
C10 C -0.0891(6) 0.3607(3) 0.2530(4) 0.0301(12) Uani 1 1 d . . .
H10 H -0.1603 0.3821 0.1981 0.036 Uiso 1 1 calc R . .
C11 C -0.0997(5) 0.3682(3) 0.3613(4) 0.0252(11) Uani 1 1 d . . .
H11 H -0.1775 0.3952 0.3817 0.030 Uiso 1 1 calc R . .
C12 C 0.0050(5) 0.3358(2) 0.4402(4) 0.0215(11) Uani 1 1 d . . .
C13 C -0.1668(5) 0.3962(3) 0.5858(4) 0.0219(11) Uani 1 1 d . . .
C14 C -0.1561(6) 0.4730(3) 0.5977(4) 0.0331(13) Uani 1 1 d . . .
H14 H -0.0682 0.4984 0.5959 0.040 Uiso 1 1 calc R . .
C15 C -0.2774(6) 0.5125(3) 0.6123(5) 0.0403(14) Uani 1 1 d . . .
H15 H -0.2731 0.5657 0.6211 0.048 Uiso 1 1 calc R . .
C16 C -0.4049(6) 0.4749(3) 0.6144(4) 0.0344(13) Uani 1 1 d . . .
H16 H -0.4871 0.5023 0.6260 0.041 Uiso 1 1 calc R . .
C17 C -0.4128(6) 0.3982(3) 0.5998(4) 0.0339(13) Uani 1 1 d . . .
H17 H -0.5015 0.3729 0.5991 0.041 Uiso 1 1 calc R . .
C18 C -0.2939(5) 0.3576(3) 0.5861(4) 0.0283(12) Uani 1 1 d . . .
H18 H -0.2987 0.3044 0.5771 0.034 Uiso 1 1 calc R . .
N2 N 0.1266(4) 0.3963(2) 0.6360(3) 0.0252(9) Uani 1 1 d . . .
C19 C 0.1935(5) 0.3662(3) 0.7308(4) 0.0267(12) Uani 1 1 d . . .
C20 C 0.3143(6) 0.4133(3) 0.7927(4) 0.0401(14) Uani 1 1 d . . .
H20A H 0.3085 0.4132 0.8704 0.048 Uiso 1 1 calc R . .
H20B H 0.3060 0.4652 0.7652 0.048 Uiso 1 1 calc R . .
H20C H 0.4067 0.3920 0.7828 0.048 Uiso 1 1 calc R . .
N1 N 0.1586(4) 0.3015(3) 0.7672(3) 0.0277(10) Uani 1 1 d . . .
H1A H 0.200(6) 0.289(3) 0.823(4) 0.042 Uiso 1 1 d . . .

loop_
_atom_site_aniso_label
_atom_site_aniso_U_11
_atom_site_aniso_U_22
_atom_site_aniso_U_33
_atom_site_aniso_U_23
_atom_site_aniso_U_13
_atom_site_aniso_U_12
Pt1 0.02330(10) 0.02438(11) 0.02600(10) 0.00566(9) 0.00847(7) -0.00011(9)
Cl1 0.0330(7) 0.0238(7) 0.0428(8) -0.0045(6) 0.0128(6) -0.0057(5)
Cl2 0.0355(8) 0.0514(9) 0.0639(10) 0.0375(8) 0.0076(7) -0.0012(7)
S1 0.0248(6) 0.0327(7) 0.0228(6) -0.0038(5) 0.0022(5) 0.0006(6)
C1 0.029(3) 0.031(3) 0.018(3) -0.001(2) 0.001(2) 0.003(2)
C2 0.024(3) 0.034(3) 0.040(3) -0.003(2) 0.005(2) 0.001(2)
C3 0.035(3) 0.028(3) 0.046(4) -0.001(3) 0.006(3) -0.003(2)
C4 0.054(4) 0.029(3) 0.035(3) -0.002(2) 0.009(3) 0.011(3)
C5 0.040(4) 0.040(3) 0.043(4) 0.006(3) 0.019(3) 0.012(3)
C6 0.035(3) 0.041(3) 0.031(3) 0.008(2) 0.013(3) 0.000(3)
S2 0.0240(6) 0.0217(6) 0.0196(6) 0.0002(5) 0.0050(5) -0.0030(5)
C7 0.029(3) 0.022(3) 0.020(3) -0.003(2) 0.004(2) -0.008(2)
C8 0.031(3) 0.039(3) 0.024(3) 0.000(2) 0.009(2) 0.002(2)
C9 0.035(3) 0.041(3) 0.021(3) -0.002(2) 0.006(2) -0.007(3)
C10 0.032(3) 0.038(3) 0.018(3) 0.005(2) -0.002(2) -0.003(2)
C11 0.025(3) 0.023(3) 0.029(3) 0.003(2) 0.006(2) -0.001(2)
C12 0.027(3) 0.020(3) 0.017(2) -0.0012(19) 0.001(2) -0.007(2)
C13 0.023(3) 0.025(3) 0.017(2) -0.001(2) 0.001(2) 0.001(2)
C14 0.039(3) 0.021(3) 0.041(3) 0.001(2) 0.011(3) -0.003(2)
C15 0.047(4) 0.023(3) 0.052(4) 0.002(3) 0.011(3) 0.004(3)
C16 0.034(3) 0.034(3) 0.036(3) -0.001(2) 0.010(3) 0.007(2)
C17 0.027(3) 0.032(3) 0.046(3) -0.002(3) 0.015(3) -0.002(2)
C18 0.030(3) 0.021(3) 0.034(3) -0.002(2) 0.005(2) -0.002(2)
N2 0.024(2) 0.026(2) 0.024(2) -0.0050(18) 0.0023(18) -0.0070(18)
C19 0.018(3) 0.039(3) 0.026(3) -0.004(2) 0.009(2) -0.005(2)
C20 0.031(3) 0.062(4) 0.026(3) -0.002(3) 0.001(2) -0.014(3)
N1 0.025(2) 0.042(3) 0.017(2) 0.003(2) 0.0037(19) -0.002(2)

loop_
_atom_type_symbol
_atom_type_description
_atom_type_scat_dispersion_real
_atom_type_scat_dispersion_imag
_atom_type_scat_source
C C 0.0033 0.0016 'International Tables Vol C Tables 4.2.6.8 and 6.1.1.4'
H H 0.0000 0.0000 'International Tables Vol C Tables 4.2.6.8 and 6.1.1.4'
N N 0.0061 0.0033 'International Tables Vol C Tables 4.2.6.8 and 6.1.1.4'
S S 0.1246 0.1234 'International Tables Vol C Tables 4.2.6.8 and 6.1.1.4'
Cl Cl 0.1484 0.1585 'International Tables Vol C Tables 4.2.6.8 and 6.1.1.4'
Pt Pt -1.7033 8.3905 'International Tables Vol C Tables 4.2.6.8 and 6.1.1.4'

loop_
_geom_angle_atom_site_label_1
_geom_angle_atom_site_label_2
_geom_angle_atom_site_label_3
_geom_angle
_geom_angle_site_symmetry_1
_geom_angle_site_symmetry_3
_geom_angle_publ_flag
N1 Pt1 S2 79.28(13) . . ?
N1 Pt1 Cl2 91.80(13) . . ?
S2 Pt1 Cl2 170.00(5) . . ?
N1 Pt1 Cl1 175.51(12) . . ?
S2 Pt1 Cl1 97.26(4) . . ?
Cl2 Pt1 Cl1 91.87(5) . . ?
C7 S1 C1 101.4(2) . . ?
C6 C1 C2 120.0(5) . . ?
C6 C1 S1 119.8(4) . . ?
C2 C1 S1 120.2(4) . . ?
C3 C2 C1 119.6(5) . . ?
C2 C3 C4 120.7(5) . . ?
C5 C4 C3 119.6(5) . . ?
C4 C5 C6 120.6(5) . . ?
C5 C6 C1 119.7(5) . . ?
N2 S2 C13 106.1(2) . . ?
N2 S2 C12 105.6(2) . . ?
C13 S2 C12 106.0(2) . . ?
N2 S2 Pt1 107.12(15) . . ?
C13 S2 Pt1 111.96(16) . . ?
C12 S2 Pt1 119.21(15) . . ?
C8 C7 C12 117.3(4) . . ?
C8 C7 S1 121.2(4) . . ?
C12 C7 S1 121.4(3) . . ?
C9 C8 C7 121.1(5) . . ?
C8 C9 C10 120.7(5) . . ?
C11 C10 C9 119.9(5) . . ?
C10 C11 C12 119.1(5) . . ?
C11 C12 C7 121.9(4) . . ?
C11 C12 S2 120.2(4) . . ?
C7 C12 S2 117.9(3) . . ?
C14 C13 C18 122.5(5) . . ?
C14 C13 S2 118.8(4) . . ?
C18 C13 S2 118.5(4) . . ?
C13 C14 C15 118.0(5) . . ?
C16 C15 C14 120.5(5) . . ?
C17 C16 C15 120.1(5) . . ?
C18 C17 C16 120.6(5) . . ?
C17 C18 C13 118.4(5) . . ?
C19 N2 S2 110.3(3) . . ?
N1 C19 N2 123.2(4) . . ?
N1 C19 C20 121.7(5) . . ?
N2 C19 C20 115.1(4) . . ?
C19 N1 Pt1 119.6(3) . . ?

loop_
_geom_bond_atom_site_label_1
_geom_bond_atom_site_label_2
_geom_bond_distance
_geom_bond_site_symmetry_2
_geom_bond_publ_flag
Pt1 N1 1.993(4) . ?
Pt1 S2 2.1748(12) . ?
Pt1 Cl2 2.2794(13) . ?
Pt1 Cl1 2.3267(13) . ?
S1 C7 1.771(5) . ?
S1 C1 1.783(5) . ?
C1 C6 1.386(7) . ?
C1 C2 1.395(7) . ?
C2 C3 1.375(7) . ?
C3 C4 1.386(7) . ?
C4 C5 1.379(8) . ?
C5 C6 1.382(7) . ?
S2 N2 1.632(4) . ?
S2 C13 1.788(5) . ?
S2 C12 1.788(5) . ?
C7 C8 1.394(6) . ?
C7 C12 1.397(6) . ?
C8 C9 1.373(7) . ?
C9 C10 1.384(7) . ?
C10 C11 1.379(6) . ?
C11 C12 1.390(6) . ?
C13 C14 1.370(7) . ?
C13 C18 1.385(7) . ?
C14 C15 1.384(7) . ?
C15 C16 1.381(7) . ?
C16 C17 1.373(7) . ?
C17 C18 1.370(7) . ?
N2 C19 1.347(6) . ?
C19 N1 1.297(6) . ?
C19 C20 1.510(7) . ?
